data_7107209
loop_
_publ_author_name
'Luke A. Burke'
'Grazia Gonella'
'Fenton Heirtzler'
'Hai-Lung Dai'
'Stephanie Jones'
'Jon Zubieta'
'Alex J. Roche'

_publ_section_title
;
 A Self-assembled, Metalloorganic Supramolecular Frequency Doubler
;
_journal_name_full Chem.Commun.
_journal_page_first 1000
_journal_paper_doi 10.1039/c2cc16199k
_journal_volume 48
_journal_year 2012
_chemical_formula_moiety 'C46 H26 Cu2 N14 O8, 2(F6 P), 3(C2 H3 N)'
_chemical_formula_sum 'C56 H41 Cu2 F12 N19 O8 P2'
_chemical_formula_weight 1525.10
_chemical_name_systematic
;
?
;
_space_group_IT_number 2
_symmetry_cell_setting triclinic
_symmetry_space_group_name_Hall '-P 1'
_symmetry_space_group_name_H-M 'P -1'
_atom_sites_solution_hydrogens geom
_atom_sites_solution_primary direct
_atom_sites_solution_secondary difmap
_audit_creation_method SHELXL-97
_cell_angle_alpha 72.940(4)
_cell_angle_beta 82.840(4)
_cell_angle_gamma 78.612(4)
_cell_formula_units_Z 2
_cell_length_a 9.4377(16)
_cell_length_b 15.912(3)
_cell_length_c 20.940(3)
_cell_measurement_reflns_used 14004
_cell_measurement_temperature 90(2)
_cell_measurement_theta_max 28.08
_cell_measurement_theta_min 1.02
_cell_volume 2939.6(9)
_computing_cell_refinement 'Bruker SMART (Bruker, 2002)'
_computing_data_collection 'Bruker SMART (Bruker, 2002)'
_computing_data_reduction 'Bruker SAINT (Bruker, 2002)'
_computing_molecular_graphics 'CrystalMaker (Palmer, 2006)'
_computing_publication_material 'Bruker SHELXTL (Bruker, 2002)'
_computing_structure_refinement 'SHELXL-97 (Sheldrick, 1997)'
_computing_structure_solution 'SHELXS-97 (Sheldrick, 1997)'
_diffrn_ambient_temperature 90(2)
_diffrn_detector_area_resol_mean 512
_diffrn_measured_fraction_theta_full 0.978
_diffrn_measured_fraction_theta_max 0.978
_diffrn_measurement_device_type 'Bruker APEX CCD area detector'
_diffrn_measurement_method 'Phi and omega scans'
_diffrn_radiation_monochromator graphite
_diffrn_radiation_probe x-ray
_diffrn_radiation_type MoK\a
_diffrn_radiation_wavelength 0.71073
_diffrn_reflns_av_R_equivalents 0.0617
_diffrn_reflns_av_sigmaI/netI 0.1214
_diffrn_reflns_limit_h_max 12
_diffrn_reflns_limit_h_min -12
_diffrn_reflns_limit_k_max 21
_diffrn_reflns_limit_k_min -21
_diffrn_reflns_limit_l_max 27
_diffrn_reflns_limit_l_min -24
_diffrn_reflns_number 29016
_diffrn_reflns_theta_full 28.08
_diffrn_reflns_theta_max 28.08
_diffrn_reflns_theta_min 1.02
_diffrn_source 'fine-focus sealed tube'
_diffrn_standards_decay_% 0.001
_exptl_absorpt_coefficient_mu 0.891
_exptl_absorpt_correction_T_max 0.9321
_exptl_absorpt_correction_T_min 0.8419
_exptl_absorpt_correction_type multi-scan
_exptl_absorpt_process_details 'SADABS SHELXL-97 (Sheldrick, 1997)'
_exptl_crystal_density_diffrn 1.723
_exptl_crystal_density_method 'not measured'
_exptl_crystal_F_000 1540
_exptl_crystal_size_max 0.20
_exptl_crystal_size_mid 0.14
_exptl_crystal_size_min 0.08
_platon_squeeze_details
;The unit cell contains 2 acetonitirle molecules which have been treated
as a diffuse contribution to the overall scattering without specific arom
positions by SQUEEZE/PLATON in addition to the 3 acetonitrile molecules
found in the electron density map.

Refinement of F^2^ against ALL reflections. The weighted R-factor wR and
goodness of fit S are based on F^2^, conventional R-factors R are based
on F, with F set to zero for negative F^2^. The threshold expression of
F^2^ > 2sigma(F^2^) is used only for calculating R-factors(gt) etc. and is
not relevant to the choice of reflections for refinement. R-factors based
on F^2^ are statistically about twice as large as those based on F, and R-
factors based on ALL data will be even larger.
;
_refine_diff_density_max 0.832
_refine_diff_density_min -0.660
_refine_diff_density_rms 0.148
_refine_ls_extinction_method none
_refine_ls_goodness_of_fit_ref 0.947
_refine_ls_hydrogen_treatment constr
_refine_ls_matrix_type full
_refine_ls_number_parameters 841
_refine_ls_number_reflns 14004
_refine_ls_number_restraints 0
_refine_ls_restrained_S_all 0.947
_refine_ls_R_factor_all 0.1300
_refine_ls_R_factor_gt 0.0672
_refine_ls_shift/su_max 0.001
_refine_ls_shift/su_mean 0.000
_refine_ls_structure_factor_coef Fsqd
_refine_ls_weighting_details 'calc w=1/[\s^2^(Fo^2^)+(0.0815P)^2^+0.0000P] where P=(Fo^2^+2Fc^2^)/3'
_refine_ls_weighting_scheme calc
_refine_ls_wR_factor_gt 0.1543
_refine_ls_wR_factor_ref 0.1773
_reflns_number_gt 7628
_reflns_number_total 14004
_reflns_threshold_expression >2sigma(I)
_cod_data_source_file c2cc16199k.txt
_cod_data_source_block p-1[2]
_cod_original_cell_volume 2939.5(9)
_cod_original_sg_symbol_Hall -P1
_cod_original_sg_symbol_H-M P-1
_cod_database_code 7107209

loop_
_symmetry_equiv_pos_as_xyz
'x, y, z'
'-x, -y, -z'

loop_
_atom_site_label
_atom_site_type_symbol
_atom_site_fract_x
_atom_site_fract_y
_atom_site_fract_z
_atom_site_U_iso_or_equiv
_atom_site_adp_type
_atom_site_occupancy
_atom_site_symmetry_multiplicity
_atom_site_calc_flag
_atom_site_refinement_flags
Cu1 Cu 0.48810(6) 0.16422(4) 0.44915(3) 0.02703(16) Uani 1 1 d .
N3 N 0.3600(4) 0.0885(2) 0.43110(18) 0.0238(8) Uani 1 1 d .
N2 N 0.6799(4) 0.1641(2) 0.39322(19) 0.0243(8) Uani 1 1 d .
N4 N 0.4190(4) 0.1037(2) 0.54451(19) 0.0235(8) Uani 1 1 d .
N5 N 0.3107(4) 0.0098(3) 0.67014(19) 0.0261(9) Uani 1 1 d .
N1 N 0.4967(4) 0.2950(2) 0.4284(2) 0.0316(10) Uani 1 1 d .
C17 C 0.2967(5) -0.0118(3) 0.6156(2) 0.0233(10) Uani 1 1 d .
C19 C 0.4402(5) 0.1240(3) 0.6018(2) 0.0241(10) Uani 1 1 d .
C11 C 0.3320(5) 0.0857(3) 0.3708(2) 0.0281(11) Uani 1 1 d .
H11 H 0.3768 0.1220 0.3323 0.034 Uiso 1 1 calc R
C18 C 0.3766(5) 0.0802(3) 0.6635(2) 0.0241(10) Uani 1 1 d .
C6 C 0.7185(5) 0.2455(3) 0.3709(2) 0.0267(10) Uani 1 1 d .
C14 C 0.2018(5) -0.0168(3) 0.4803(2) 0.0269(11) Uani 1 1 d .
H14 H 0.1560 -0.0517 0.5193 0.032 Uiso 1 1 calc R
C22 C 0.4604(5) 0.1730(3) 0.7165(3) 0.0305(11) Uani 1 1 d .
C12 C 0.2423(5) 0.0331(3) 0.3619(3) 0.0330(12) Uani 1 1 d .
H12 H 0.2286 0.0314 0.3181 0.040 Uiso 1 1 calc R
O1 O 0.6139(4) 0.3462(3) 0.6048(2) 0.0545(11) Uani 1 1 d .
C13 C 0.1718(5) -0.0175(3) 0.4170(2) 0.0302(11) Uani 1 1 d .
H13 H 0.1046 -0.0519 0.4119 0.036 Uiso 1 1 calc R
N6 N 0.6240(5) 0.2784(3) 0.6516(3) 0.0399(11) Uani 1 1 d .
C20 C 0.5226(5) 0.1904(3) 0.5986(3) 0.0289(11) Uani 1 1 d .
H20 H 0.5712 0.2181 0.5575 0.035 Uiso 1 1 calc R
C5 C 0.6218(5) 0.3176(3) 0.3948(2) 0.0304(11) Uani 1 1 d .
O3 O 0.4457(5) 0.2883(3) 0.7643(2) 0.0634(13) Uani 1 1 d .
O4 O 0.4418(5) 0.1560(3) 0.8304(2) 0.0583(12) Uani 1 1 d .
C15 C 0.2989(5) 0.0351(3) 0.4859(2) 0.0225(10) Uani 1 1 d .
C16 C 0.3404(5) 0.0416(3) 0.5502(2) 0.0242(10) Uani 1 1 d .
C21 C 0.5313(5) 0.2140(3) 0.6552(3) 0.0311(12) Uani 1 1 d .
C9 C 0.8774(5) 0.1110(3) 0.3226(2) 0.0296(11) Uani 1 1 d .
H9 H 0.9304 0.0634 0.3061 0.036 Uiso 1 1 calc R
C10 C 0.7581(5) 0.0981(3) 0.3685(2) 0.0238(10) Uani 1 1 d .
C4 C 0.6569(6) 0.4006(3) 0.3845(3) 0.0386(13) Uani 1 1 d .
H4 H 0.7466 0.4140 0.3615 0.046 Uiso 1 1 calc R
C8 C 0.9168(5) 0.1945(3) 0.3014(3) 0.0332(12) Uani 1 1 d .
H8 H 0.9993 0.2048 0.2710 0.040 Uiso 1 1 calc R
C7 C 0.8362(5) 0.2619(3) 0.3246(3) 0.0343(12) Uani 1 1 d .
H7 H 0.8603 0.3201 0.3092 0.041 Uiso 1 1 calc R
N7 N 0.4528(5) 0.2078(4) 0.7751(3) 0.0440(12) Uani 1 1 d .
C3 C 0.5603(6) 0.4649(3) 0.4078(3) 0.0461(15) Uani 1 1 d .
H3A H 0.5821 0.5228 0.4008 0.055 Uiso 1 1 calc R
C23 C 0.3866(5) 0.1059(3) 0.7212(2) 0.0306(11) Uani 1 1 d .
H23 H 0.3424 0.0768 0.7630 0.037 Uiso 1 1 calc R
O2 O 0.7090(5) 0.2596(3) 0.6953(2) 0.0611(12) Uani 1 1 d .
C2 C 0.4322(6) 0.4423(4) 0.4414(3) 0.0493(16) Uani 1 1 d .
H2 H 0.3639 0.4848 0.4579 0.059 Uiso 1 1 calc R
C1 C 0.4038(6) 0.3578(3) 0.4511(3) 0.0405(13) Uani 1 1 d .
H1 H 0.3153 0.3430 0.4746 0.049 Uiso 1 1 calc R
Cu2 Cu 0.87137(6) 0.86722(4) 0.04261(3) 0.02471(15) Uani 1 1 d .
P2 P 0.72307(14) 0.87087(10) 0.83265(7) 0.0328(3) Uani 1 1 d .
F12 F 0.7594(3) 0.8151(2) 0.77817(14) 0.0397(7) Uani 1 1 d .
N11 N 0.9916(4) 0.9071(2) -0.04513(18) 0.0206(8) Uani 1 1 d .
F11 F 0.6164(3) 0.8035(2) 0.87416(14) 0.0416(8) Uani 1 1 d .
F8 F 0.8325(3) 0.9367(2) 0.79166(15) 0.0468(8) Uani 1 1 d .
N8 N 0.8138(4) 0.7459(2) 0.06826(19) 0.0238(8) Uani 1 1 d .
N10 N 0.7619(4) 0.9920(2) 0.00702(18) 0.0212(8) Uani 1 1 d .
N9 N 0.9270(4) 0.8252(2) 0.13852(18) 0.0230(8) Uani 1 1 d .
F9 F 0.6883(4) 0.9254(2) 0.88708(16) 0.0531(9) Uani 1 1 d .
F7 F 0.5930(3) 0.9329(2) 0.79098(16) 0.0492(8) Uani 1 1 d .
C38 C 0.8188(5) 1.0401(3) -0.0519(2) 0.0221(10) Uani 1 1 d .
N12 N 1.1375(4) 0.9795(2) -0.16774(18) 0.0244(9) Uani 1 1 d .
C43 C 1.1472(5) 0.7654(3) -0.0371(2) 0.0270(10) Uani 1 1 d .
H43 H 1.1054 0.7411 0.0065 0.032 Uiso 1 1 calc R
F10 F 0.8533(3) 0.8078(2) 0.87407(16) 0.0531(9) Uani 1 1 d .
C40 C 1.0363(5) 1.0292(3) -0.1398(2) 0.0207(9) Uani 1 1 d .
C29 C 0.9058(5) 0.7417(3) 0.1707(2) 0.0259(10) Uani 1 1 d .
C37 C 0.7510(5) 1.1252(3) -0.0836(2) 0.0255(10) Uani 1 1 d .
H37 H 0.7905 1.1572 -0.1256 0.031 Uiso 1 1 calc R
C25 C 0.7210(6) 0.6241(3) 0.0526(3) 0.0354(12) Uani 1 1 d .
H25 H 0.6756 0.6014 0.0248 0.043 Uiso 1 1 calc R
C28 C 0.8466(5) 0.6960(3) 0.1306(2) 0.0260(10) Uani 1 1 d .
C39 C 0.9526(4) 0.9919(3) -0.0792(2) 0.0206(9) Uani 1 1 d .
O5 O 1.4612(4) 0.7253(3) -0.2247(2) 0.0523(11) Uani 1 1 d .
C41 C 1.1677(5) 0.8911(3) -0.1355(2) 0.0246(10) Uani 1 1 d .
C33 C 0.9686(5) 0.8738(3) 0.1739(2) 0.0219(10) Uani 1 1 d .
N14 N 1.4102(5) 0.6903(3) -0.1689(3) 0.0439(12) Uani 1 1 d .
N13 N 1.3025(6) 0.6219(3) -0.0267(2) 0.0424(12) Uani 1 1 d .
C42 C 1.1028(5) 0.8549(3) -0.0717(2) 0.0216(10) Uani 1 1 d .
C36 C 0.6261(5) 1.1629(3) -0.0539(2) 0.0274(11) Uani 1 1 d .
H36 H 0.5793 1.2215 -0.0750 0.033 Uiso 1 1 calc R
C44 C 1.2517(5) 0.7135(3) -0.0670(3) 0.0305(11) Uani 1 1 d .
C45 C 1.3109(5) 0.7480(3) -0.1334(3) 0.0315(12) Uani 1 1 d .
C46 C 1.2731(5) 0.8359(3) -0.1663(2) 0.0284(11) Uani 1 1 d .
H46 H 1.3170 0.8599 -0.2095 0.034 Uiso 1 1 calc R
C24 C 0.7537(5) 0.7096(3) 0.0307(3) 0.0315(11) Uani 1 1 d .
H24 H 0.7322 0.7442 -0.0135 0.038 Uiso 1 1 calc R
O8 O 1.2206(5) 0.5696(3) -0.0138(2) 0.0586(12) Uani 1 1 d .
C30 C 0.9311(5) 0.7035(3) 0.2379(2) 0.0307(11) Uani 1 1 d .
H30 H 0.9169 0.6440 0.2593 0.037 Uiso 1 1 calc R
C34 C 0.6409(5) 1.0306(3) 0.0347(2) 0.0285(11) Uani 1 1 d .
H34 H 0.6018 0.9974 0.0763 0.034 Uiso 1 1 calc R
C32 C 0.9943(5) 0.8406(3) 0.2414(2) 0.0294(11) Uani 1 1 d .
H32 H 1.0225 0.8766 0.2650 0.035 Uiso 1 1 calc R
C31 C 0.9772(5) 0.7526(3) 0.2733(2) 0.0324(12) Uani 1 1 d .
H31 H 0.9971 0.7268 0.3189 0.039 Uiso 1 1 calc R
O6 O 1.4361(5) 0.6110(3) -0.1413(3) 0.0774(16) Uani 1 1 d .
C35 C 0.5697(5) 1.1148(3) 0.0068(2) 0.0305(11) Uani 1 1 d .
H35 H 0.4840 1.1395 0.0285 0.037 Uiso 1 1 calc R
C27 C 0.8228(6) 0.6088(3) 0.1548(3) 0.0359(12) Uani 1 1 d .
H27 H 0.8520 0.5739 0.1978 0.043 Uiso 1 1 calc R
C26 C 0.7563(6) 0.5728(3) 0.1162(3) 0.0400(13) Uani 1 1 d .
H26 H 0.7353 0.5139 0.1330 0.048 Uiso 1 1 calc R
O7 O 1.4229(5) 0.6080(3) -0.0060(3) 0.0738(14) Uani 1 1 d .
P1 P 0.01064(16) 0.76017(10) 0.48094(8) 0.0416(4) Uani 1 1 d .
F5 F 0.0475(5) 0.6813(2) 0.54580(18) 0.0701(11) Uani 1 1 d .
F1 F 0.0368(5) 0.6912(3) 0.4388(2) 0.0872(14) Uani 1 1 d .
F3 F 0.1746(4) 0.7721(3) 0.4695(2) 0.0720(12) Uani 1 1 d .
F2 F -0.0313(5) 0.8414(3) 0.4177(2) 0.0979(17) Uani 1 1 d .
F4 F -0.0122(5) 0.8305(3) 0.5239(2) 0.0871(14) Uani 1 1 d .
F6 F -0.1534(4) 0.7507(3) 0.4964(3) 0.114(2) Uani 1 1 d .
N90 N 0.0269(8) 0.4687(4) 0.2954(4) 0.087(2) Uani 1 1 d .
C91 C 0.1069(7) 0.4022(5) 0.3072(3) 0.0560(17) Uani 1 1 d .
C90 C 0.2036(7) 0.3178(4) 0.3228(3) 0.0608(18) Uani 1 1 d .
H90A H 0.1692 0.2794 0.3654 0.091 Uiso 1 1 calc R
H90B H 0.3011 0.3277 0.3266 0.091 Uiso 1 1 calc R
H90C H 0.2062 0.2891 0.2871 0.091 Uiso 1 1 calc R
N91 N -0.0882(9) 0.3620(4) 0.1713(3) 0.086(2) Uani 1 1 d .
C92 C 0.0221(11) 0.3824(5) 0.1497(4) 0.075(2) Uani 1 1 d .
C95 C 0.1593(11) 0.4064(5) 0.1229(4) 0.105(3) Uani 1 1 d .
H95A H 0.1991 0.4286 0.1547 0.158 Uiso 1 1 calc R
H95B H 0.1476 0.4532 0.0805 0.158 Uiso 1 1 calc R
H95C H 0.2255 0.3540 0.1152 0.158 Uiso 1 1 calc R
C98 C 0.3772(9) 0.5541(5) 0.2263(4) 0.081(2) Uani 1 1 d .
H98A H 0.3153 0.5482 0.2680 0.122 Uiso 1 1 calc R
H98B H 0.4562 0.5851 0.2278 0.122 Uiso 1 1 calc R
H98C H 0.4178 0.4947 0.2209 0.122 Uiso 1 1 calc R
N93 N 0.2247(7) 0.6439(4) 0.1268(4) 0.0777(19) Uani 1 1 d .
C100 C 0.2919(8) 0.6049(4) 0.1700(4) 0.0554(17) Uani 1 1 d .

loop_
_atom_site_aniso_label
_atom_site_aniso_U_11
_atom_site_aniso_U_22
_atom_site_aniso_U_33
_atom_site_aniso_U_23
_atom_site_aniso_U_13
_atom_site_aniso_U_12
Cu1 0.0304(3) 0.0235(3) 0.0251(3) -0.0041(3) 0.0044(3) -0.0075(2)
N3 0.025(2) 0.024(2) 0.016(2) 0.0001(16) -0.0015(16) 0.0001(16)
N2 0.025(2) 0.027(2) 0.020(2) -0.0038(17) -0.0007(16) -0.0068(16)
N4 0.026(2) 0.0203(19) 0.023(2) -0.0062(16) 0.0024(16) -0.0024(16)
N5 0.026(2) 0.028(2) 0.022(2) -0.0081(17) 0.0021(17) -0.0024(17)
N1 0.035(2) 0.020(2) 0.033(2) -0.0028(18) 0.0057(19) -0.0018(18)
C17 0.018(2) 0.026(2) 0.024(3) -0.007(2) 0.0048(19) -0.0032(18)
C19 0.025(2) 0.022(2) 0.023(3) -0.007(2) -0.0005(19) 0.0020(19)
C11 0.035(3) 0.022(2) 0.021(3) 0.001(2) 0.003(2) -0.002(2)
C18 0.026(2) 0.025(2) 0.020(2) -0.006(2) 0.0004(19) -0.0020(19)
C6 0.029(3) 0.027(2) 0.023(3) -0.003(2) -0.004(2) -0.008(2)
C14 0.030(3) 0.028(2) 0.017(2) 0.001(2) 0.001(2) -0.003(2)
C22 0.032(3) 0.034(3) 0.030(3) -0.017(2) -0.007(2) 0.001(2)
C12 0.041(3) 0.033(3) 0.022(3) -0.003(2) -0.004(2) -0.004(2)
O1 0.050(3) 0.032(2) 0.085(3) -0.020(2) 0.000(2) -0.0123(19)
C13 0.035(3) 0.030(3) 0.025(3) -0.002(2) -0.007(2) -0.011(2)
N6 0.034(3) 0.038(3) 0.052(3) -0.024(3) 0.005(2) -0.006(2)
C20 0.026(2) 0.026(2) 0.032(3) -0.006(2) 0.001(2) -0.002(2)
C5 0.035(3) 0.028(3) 0.027(3) -0.004(2) -0.005(2) -0.004(2)
O3 0.073(3) 0.059(3) 0.074(3) -0.042(3) 0.024(3) -0.028(2)
O4 0.071(3) 0.075(3) 0.039(3) -0.027(2) -0.004(2) -0.017(2)
C15 0.023(2) 0.019(2) 0.023(3) -0.0037(19) 0.0002(19) -0.0042(18)
C16 0.022(2) 0.023(2) 0.026(3) -0.008(2) 0.0011(19) 0.0000(19)
C21 0.026(2) 0.028(3) 0.044(3) -0.017(2) 0.000(2) -0.006(2)
C9 0.031(3) 0.031(3) 0.023(3) -0.004(2) 0.004(2) -0.002(2)
C10 0.024(2) 0.028(2) 0.016(2) -0.0025(19) -0.0026(19) -0.0033(19)
C4 0.039(3) 0.029(3) 0.044(3) -0.005(2) 0.004(3) -0.010(2)
C8 0.030(3) 0.038(3) 0.030(3) -0.005(2) 0.005(2) -0.012(2)
C7 0.036(3) 0.032(3) 0.031(3) -0.001(2) 0.008(2) -0.015(2)
N7 0.044(3) 0.053(3) 0.044(3) -0.027(3) 0.004(2) -0.013(2)
C3 0.053(4) 0.024(3) 0.062(4) -0.013(3) 0.006(3) -0.012(3)
C23 0.031(3) 0.036(3) 0.022(3) -0.008(2) 0.000(2) -0.002(2)
O2 0.050(3) 0.082(3) 0.065(3) -0.028(3) -0.009(2) -0.028(2)
C2 0.054(4) 0.032(3) 0.060(4) -0.016(3) 0.013(3) -0.006(3)
C1 0.044(3) 0.027(3) 0.048(4) -0.009(3) 0.006(3) -0.008(2)
Cu2 0.0328(3) 0.0226(3) 0.0166(3) -0.0018(2) -0.0002(2) -0.0062(2)
P2 0.0324(7) 0.0481(8) 0.0209(7) -0.0118(6) 0.0023(6) -0.0132(6)
F12 0.0406(17) 0.0541(19) 0.0280(17) -0.0189(15) 0.0056(13) -0.0102(14)
N11 0.025(2) 0.0219(19) 0.0157(19) -0.0053(16) -0.0016(15) -0.0060(16)
F11 0.0443(18) 0.058(2) 0.0289(17) -0.0155(15) 0.0056(14) -0.0244(15)
F8 0.054(2) 0.064(2) 0.0284(17) -0.0105(16) 0.0061(15) -0.0337(17)
N8 0.030(2) 0.023(2) 0.019(2) -0.0042(16) -0.0019(16) -0.0076(16)
N10 0.0240(19) 0.0233(19) 0.017(2) -0.0055(16) 0.0015(16) -0.0068(16)
N9 0.027(2) 0.0221(19) 0.018(2) -0.0035(16) 0.0005(16) -0.0055(16)
F9 0.062(2) 0.074(2) 0.042(2) -0.0373(18) 0.0161(16) -0.0352(19)
F7 0.0447(19) 0.051(2) 0.050(2) -0.0114(17) -0.0130(16) -0.0020(15)
C38 0.024(2) 0.026(2) 0.018(2) -0.0074(19) -0.0012(19) -0.0077(19)
N12 0.030(2) 0.023(2) 0.020(2) -0.0085(17) 0.0032(17) -0.0051(17)
C43 0.028(2) 0.028(2) 0.026(3) -0.007(2) -0.004(2) -0.007(2)
F10 0.047(2) 0.073(2) 0.0359(19) -0.0026(17) -0.0124(15) -0.0143(17)
C40 0.025(2) 0.025(2) 0.016(2) -0.0048(19) -0.0066(18) -0.0094(19)
C29 0.027(2) 0.027(2) 0.021(3) -0.004(2) 0.001(2) -0.006(2)
C37 0.032(3) 0.023(2) 0.021(2) -0.003(2) -0.002(2) -0.008(2)
C25 0.039(3) 0.032(3) 0.041(3) -0.013(2) -0.005(2) -0.013(2)
C28 0.029(3) 0.024(2) 0.023(3) -0.003(2) -0.001(2) -0.006(2)
C39 0.018(2) 0.027(2) 0.021(2) -0.0093(19) -0.0035(18) -0.0068(18)
O5 0.054(3) 0.057(3) 0.048(3) -0.029(2) 0.014(2) -0.002(2)
C41 0.023(2) 0.026(2) 0.024(3) -0.005(2) -0.003(2) -0.0073(19)
C33 0.023(2) 0.024(2) 0.020(2) -0.0073(19) -0.0006(19) -0.0053(18)
N14 0.038(3) 0.040(3) 0.058(3) -0.027(3) 0.010(2) -0.004(2)
N13 0.053(3) 0.031(3) 0.041(3) -0.014(2) -0.006(2) 0.007(2)
C42 0.027(2) 0.022(2) 0.019(2) -0.0085(19) -0.0041(19) -0.0072(19)
C36 0.029(3) 0.024(2) 0.027(3) -0.007(2) -0.001(2) 0.001(2)
C44 0.033(3) 0.020(2) 0.038(3) -0.008(2) -0.004(2) -0.004(2)
C45 0.027(3) 0.034(3) 0.039(3) -0.019(2) 0.004(2) -0.006(2)
C46 0.027(2) 0.037(3) 0.025(3) -0.014(2) 0.007(2) -0.011(2)
C24 0.039(3) 0.030(3) 0.025(3) -0.009(2) 0.001(2) -0.005(2)
O8 0.078(3) 0.030(2) 0.065(3) -0.004(2) -0.003(2) -0.016(2)
C30 0.042(3) 0.023(2) 0.024(3) 0.004(2) -0.002(2) -0.013(2)
C34 0.035(3) 0.033(3) 0.018(2) -0.009(2) 0.003(2) -0.009(2)
C32 0.033(3) 0.035(3) 0.021(3) -0.005(2) -0.002(2) -0.010(2)
C31 0.041(3) 0.036(3) 0.019(3) 0.000(2) -0.005(2) -0.012(2)
O6 0.092(4) 0.037(3) 0.090(4) -0.025(3) 0.034(3) 0.006(2)
C35 0.025(2) 0.037(3) 0.028(3) -0.010(2) 0.000(2) -0.001(2)
C27 0.046(3) 0.027(3) 0.032(3) 0.000(2) -0.006(2) -0.011(2)
C26 0.060(4) 0.025(3) 0.034(3) -0.002(2) -0.005(3) -0.013(3)
O7 0.061(3) 0.056(3) 0.092(4) -0.008(3) -0.030(3) 0.014(2)
P1 0.0350(8) 0.0338(8) 0.0496(10) 0.0000(7) -0.0039(7) -0.0079(6)
F5 0.106(3) 0.053(2) 0.044(2) 0.0022(18) -0.005(2) -0.019(2)
F1 0.138(4) 0.083(3) 0.051(3) -0.025(2) -0.016(3) -0.028(3)
F3 0.038(2) 0.069(3) 0.098(3) -0.013(2) 0.002(2) -0.0045(18)
F2 0.120(4) 0.062(3) 0.101(4) 0.038(2) -0.066(3) -0.046(3)
F4 0.086(3) 0.055(2) 0.126(4) -0.046(3) 0.015(3) -0.007(2)
F6 0.041(2) 0.067(3) 0.209(6) 0.006(3) -0.010(3) -0.021(2)
N90 0.092(5) 0.047(4) 0.102(6) 0.012(4) -0.020(4) -0.003(3)
C91 0.059(4) 0.051(4) 0.057(4) -0.005(3) -0.010(3) -0.019(3)
C90 0.062(4) 0.062(4) 0.060(4) -0.023(4) -0.008(3) -0.002(3)
N91 0.130(7) 0.049(4) 0.066(5) 0.002(3) -0.019(4) -0.007(4)
C92 0.123(8) 0.048(4) 0.045(4) 0.000(3) 0.008(5) -0.024(5)
C95 0.165(9) 0.060(5) 0.090(7) -0.024(5) 0.055(6) -0.054(6)
C98 0.089(6) 0.066(5) 0.090(6) -0.017(5) -0.005(5) -0.024(4)
N93 0.087(5) 0.059(4) 0.076(5) -0.010(4) 0.007(4) -0.007(3)
C100 0.071(5) 0.041(4) 0.053(4) -0.011(3) 0.009(4) -0.016(3)

loop_
_atom_type_symbol
_atom_type_description
_atom_type_scat_dispersion_real
_atom_type_scat_dispersion_imag
_atom_type_scat_source
C C 0.0033 0.0016 'International Tables Vol C Tables 4.2.6.8 and 6.1.1.4'
H H 0.0000 0.0000 'International Tables Vol C Tables 4.2.6.8 and 6.1.1.4'
N N 0.0061 0.0033 'International Tables Vol C Tables 4.2.6.8 and 6.1.1.4'
O O 0.0106 0.0060 'International Tables Vol C Tables 4.2.6.8 and 6.1.1.4'
F F 0.0171 0.0103 'International Tables Vol C Tables 4.2.6.8 and 6.1.1.4'
P P 0.1023 0.0942 'International Tables Vol C Tables 4.2.6.8 and 6.1.1.4'
Cu Cu 0.3201 1.2651 'International Tables Vol C Tables 4.2.6.8 and 6.1.1.4'

loop_
_geom_angle_atom_site_label_1
_geom_angle_atom_site_label_2
_geom_angle_atom_site_label_3
_geom_angle
_geom_angle_site_symmetry_3
N3 Cu1 N1 137.48(16) .
N3 Cu1 N2 114.23(15) .
N1 Cu1 N2 81.96(15) .
N3 Cu1 N4 79.96(15) .
N1 Cu1 N4 116.27(15) .
N2 Cu1 N4 136.33(15) .
C11 N3 C15 118.2(4) .
C11 N3 Cu1 126.2(3) .
C15 N3 Cu1 115.6(3) .
C6 N2 C10 118.0(4) .
C6 N2 Cu1 112.9(3) .
C10 N2 Cu1 128.3(3) .
C16 N4 C19 118.1(4) .
C16 N4 Cu1 115.1(3) .
C19 N4 Cu1 126.8(3) .
C17 N5 C18 117.8(4) .
C1 N1 C5 117.7(4) .
C1 N1 Cu1 128.0(3) .
C5 N1 Cu1 113.7(3) .
N5 C17 C16 121.3(4) .
N5 C17 C10 111.7(4) 2_656
C16 C17 C10 126.9(4) 2_656
N4 C19 C18 119.9(4) .
N4 C19 C20 120.5(4) .
C18 C19 C20 119.7(4) .
N3 C11 C12 123.3(4) .
N3 C11 H11 118.4 .
C12 C11 H11 118.4 .
N5 C18 C19 121.5(4) .
N5 C18 C23 118.1(4) .
C19 C18 C23 120.3(4) .
N2 C6 C7 121.7(4) .
N2 C6 C5 116.0(4) .
C7 C6 C5 122.2(4) .
C15 C14 C13 119.4(4) .
C15 C14 H14 120.3 .
C13 C14 H14 120.3 .
C23 C22 C21 120.7(4) .
C23 C22 N7 118.5(5) .
C21 C22 N7 120.5(4) .
C11 C12 C13 119.3(5) .
C11 C12 H12 120.3 .
C13 C12 H12 120.3 .
C12 C13 C14 118.2(5) .
C12 C13 H13 120.9 .
C14 C13 H13 120.9 .
O1 N6 O2 124.7(5) .
O1 N6 C21 118.2(5) .
O2 N6 C21 117.1(5) .
C21 C20 C19 118.9(5) .
C21 C20 H20 120.6 .
C19 C20 H20 120.6 .
N1 C5 C4 122.3(4) .
N1 C5 C6 114.8(4) .
C4 C5 C6 122.8(5) .
N3 C15 C14 121.3(4) .
N3 C15 C16 113.8(4) .
C14 C15 C16 124.8(4) .
N4 C16 C17 120.1(4) .
N4 C16 C15 115.0(4) .
C17 C16 C15 124.9(4) .
C20 C21 C22 121.1(4) .
C20 C21 N6 117.9(5) .
C22 C21 N6 120.9(5) .
C8 C9 C10 118.6(4) .
C8 C9 H9 120.7 .
C10 C9 H9 120.7 .
N2 C10 C9 122.5(4) .
N2 C10 C17 118.5(4) 2_656
C9 C10 C17 118.5(4) 2_656
C5 C4 C3 119.6(5) .
C5 C4 H4 120.2 .
C3 C4 H4 120.2 .
C7 C8 C9 119.3(4) .
C7 C8 H8 120.4 .
C9 C8 H8 120.4 .
C8 C7 C6 120.0(5) .
C8 C7 H7 120.0 .
C6 C7 H7 120.0 .
O4 N7 O3 124.6(5) .
O4 N7 C22 117.8(5) .
O3 N7 C22 117.3(5) .
C2 C3 C4 118.2(5) .
C2 C3 H3A 120.9 .
C4 C3 H3A 120.9 .
C22 C23 C18 119.2(5) .
C22 C23 H23 120.4 .
C18 C23 H23 120.4 .
C1 C2 C3 119.7(5) .
C1 C2 H2 120.2 .
C3 C2 H2 120.2 .
N1 C1 C2 122.6(5) .
N1 C1 H1 118.7 .
C2 C1 H1 118.7 .
N8 Cu2 N10 133.10(15) .
N8 Cu2 N9 81.34(15) .
N10 Cu2 N9 119.56(14) .
N8 Cu2 N11 119.03(14) .
N10 Cu2 N11 80.29(14) .
N9 Cu2 N11 131.03(15) .
F7 P2 F9 90.91(19) .
F7 P2 F10 179.3(2) .
F9 P2 F10 89.7(2) .
F7 P2 F11 90.31(18) .
F9 P2 F11 90.58(17) .
F10 P2 F11 89.39(18) .
F7 P2 F8 90.78(19) .
F9 P2 F8 89.69(17) .
F10 P2 F8 89.51(18) .
F11 P2 F8 178.9(2) .
F7 P2 F12 89.66(17) .
F9 P2 F12 179.4(2) .
F10 P2 F12 89.74(18) .
F11 P2 F12 89.33(16) .
F8 P2 F12 90.39(16) .
C39 N11 C42 119.0(4) .
C39 N11 Cu2 114.6(3) .
C42 N11 Cu2 126.4(3) .
C24 N8 C28 118.1(4) .
C24 N8 Cu2 127.9(3) .
C28 N8 Cu2 113.9(3) .
C34 N10 C38 117.8(4) .
C34 N10 Cu2 127.1(3) .
C38 N10 Cu2 115.1(3) .
C29 N9 C33 118.3(4) .
C29 N9 Cu2 113.9(3) .
C33 N9 Cu2 127.4(3) .
N10 C38 C37 121.2(4) .
N10 C38 C39 114.1(4) .
C37 C38 C39 124.6(4) .
C40 N12 C41 117.6(4) .
C44 C43 C42 119.1(4) .
C44 C43 H43 120.5 .
C42 C43 H43 120.5 .
N12 C40 C39 122.0(4) .
N12 C40 C33 111.9(4) 2_775
C39 C40 C33 125.8(4) 2_775
N9 C29 C30 121.8(4) .
N9 C29 C28 115.2(4) .
C30 C29 C28 122.9(4) .
C36 C37 C38 119.6(4) .
C36 C37 H37 120.2 .
C38 C37 H37 120.2 .
C26 C25 C24 118.3(5) .
C26 C25 H25 120.9 .
C24 C25 H25 120.9 .
N8 C28 C27 121.6(4) .
N8 C28 C29 115.3(4) .
C27 C28 C29 123.1(4) .
N11 C39 C40 119.5(4) .
N11 C39 C38 115.5(4) .
C40 C39 C38 124.9(4) .
N12 C41 C42 121.7(4) .
N12 C41 C46 118.3(4) .
C42 C41 C46 119.9(4) .
N9 C33 C32 123.1(4) .
N9 C33 C40 116.2(4) 2_775
C32 C33 C40 120.0(4) 2_775
O6 N14 O5 123.9(5) .
O6 N14 C45 118.3(5) .
O5 N14 C45 117.7(5) .
O8 N13 O7 125.8(5) .
O8 N13 C44 118.0(5) .
O7 N13 C44 116.1(5) .
N11 C42 C43 120.5(4) .
N11 C42 C41 119.2(4) .
C43 C42 C41 120.2(4) .
C37 C36 C35 119.3(4) .
C37 C36 H36 120.4 .
C35 C36 H36 120.4 .
C43 C44 C45 121.0(4) .
C43 C44 N13 117.0(4) .
C45 C44 N13 121.9(4) .
C46 C45 C44 120.2(4) .
C46 C45 N14 118.3(5) .
C44 C45 N14 121.5(5) .
C45 C46 C41 119.3(4) .
C45 C46 H46 120.3 .
C41 C46 H46 120.3 .
N8 C24 C25 123.5(5) .
N8 C24 H24 118.3 .
C25 C24 H24 118.3 .
C31 C30 C29 119.6(4) .
C31 C30 H30 120.2 .
C29 C30 H30 120.2 .
N10 C34 C35 124.2(4) .
N10 C34 H34 117.9 .
C35 C34 H34 117.9 .
C33 C32 C31 117.7(5) .
C33 C32 H32 121.1 .
C31 C32 H32 121.1 .
C30 C31 C32 119.4(5) .
C30 C31 H31 120.3 .
C32 C31 H31 120.3 .
C34 C35 C36 118.0(4) .
C34 C35 H35 121.0 .
C36 C35 H35 121.0 .
C28 C27 C26 119.8(5) .
C28 C27 H27 120.1 .
C26 C27 H27 120.1 .
C25 C26 C27 118.7(5) .
C25 C26 H26 120.7 .
C27 C26 H26 120.7 .
F1 P1 F6 91.4(3) .
F1 P1 F3 92.1(3) .
F6 P1 F3 176.2(3) .
F1 P1 F5 89.6(2) .
F6 P1 F5 89.1(3) .
F3 P1 F5 89.6(2) .
F1 P1 F2 92.4(3) .
F6 P1 F2 89.4(3) .
F3 P1 F2 91.8(2) .
F5 P1 F2 177.6(3) .
F1 P1 F4 178.7(3) .
F6 P1 F4 89.9(3) .
F3 P1 F4 86.6(2) .
F5 P1 F4 90.2(2) .
F2 P1 F4 87.8(3) .
N90 C91 C90 178.5(8) .
C91 C90 H90A 109.5 .
C91 C90 H90B 109.5 .
H90A C90 H90B 109.5 .
C91 C90 H90C 109.5 .
H90A C90 H90C 109.5 .
H90B C90 H90C 109.5 .
N91 C92 C95 179.3(9) .
C92 C95 H95A 109.5 .
C92 C95 H95B 109.5 .
H95A C95 H95B 109.5 .
C92 C95 H95C 109.5 .
H95A C95 H95C 109.5 .
H95B C95 H95C 109.5 .
C100 C98 H98A 109.5 .
C100 C98 H98B 109.5 .
H98A C98 H98B 109.5 .
C100 C98 H98C 109.5 .
H98A C98 H98C 109.5 .
H98B C98 H98C 109.5 .
N93 C100 C98 179.3(9) .

loop_
_geom_bond_atom_site_label_1
_geom_bond_atom_site_label_2
_geom_bond_distance
_geom_bond_site_symmetry_2
Cu1 N3 2.003(4) .
Cu1 N1 2.013(4) .
Cu1 N2 2.030(4) .
Cu1 N4 2.034(4) .
N3 C11 1.337(6) .
N3 C15 1.352(5) .
N2 C6 1.348(6) .
N2 C10 1.354(6) .
N4 C16 1.319(6) .
N4 C19 1.377(6) .
N5 C17 1.313(6) .
N5 C18 1.351(6) .
N1 C1 1.350(6) .
N1 C5 1.353(6) .
C17 C16 1.443(6) .
C17 C10 1.494(6) 2_656
C19 C18 1.399(6) .
C19 C20 1.413(6) .
C11 C12 1.364(7) .
C11 H11 0.9500 .
C18 C23 1.403(6) .
C6 C7 1.392(6) .
C6 C5 1.486(6) .
C14 C15 1.385(6) .
C14 C13 1.392(6) .
C14 H14 0.9500 .
C22 C23 1.360(7) .
C22 C21 1.411(7) .
C22 N7 1.475(6) .
C12 C13 1.377(7) .
C12 H12 0.9500 .
O1 N6 1.222(6) .
C13 H13 0.9500 .
N6 O2 1.225(6) .
N6 C21 1.454(6) .
C20 C21 1.362(7) .
C20 H20 0.9500 .
C5 C4 1.375(7) .
O3 N7 1.222(6) .
O4 N7 1.214(6) .
C15 C16 1.487(6) .
C9 C8 1.382(7) .
C9 C10 1.393(6) .
C9 H9 0.9500 .
C10 C17 1.494(6) 2_656
C4 C3 1.388(7) .
C4 H4 0.9500 .
C8 C7 1.363(7) .
C8 H8 0.9500 .
C7 H7 0.9500 .
C3 C2 1.377(8) .
C3 H3A 0.9500 .
C23 H23 0.9500 .
C2 C1 1.375(7) .
C2 H2 0.9500 .
C1 H1 0.9500 .
Cu2 N8 2.010(4) .
Cu2 N10 2.020(4) .
Cu2 N9 2.023(4) .
Cu2 N11 2.036(4) .
P2 F7 1.589(3) .
P2 F9 1.591(3) .
P2 F10 1.593(3) .
P2 F11 1.606(3) .
P2 F8 1.606(3) .
P2 F12 1.607(3) .
N11 C39 1.331(5) .
N11 C42 1.372(5) .
N8 C24 1.336(6) .
N8 C28 1.351(6) .
N10 C34 1.335(6) .
N10 C38 1.356(5) .
N9 C29 1.344(6) .
N9 C33 1.353(5) .
C38 C37 1.385(6) .
C38 C39 1.486(6) .
N12 C40 1.309(5) .
N12 C41 1.360(6) .
C43 C44 1.369(6) .
C43 C42 1.401(6) .
C43 H43 0.9500 .
C40 C39 1.442(6) .
C40 C33 1.493(6) 2_775
C29 C30 1.390(6) .
C29 C28 1.476(6) .
C37 C36 1.376(6) .
C37 H37 0.9500 .
C25 C26 1.384(7) .
C25 C24 1.385(7) .
C25 H25 0.9500 .
C28 C27 1.383(6) .
O5 N14 1.221(6) .
C41 C42 1.405(6) .
C41 C46 1.416(6) .
C33 C32 1.389(6) .
C33 C40 1.493(6) 2_775
N14 O6 1.213(6) .
N14 C45 1.470(6) .
N13 O8 1.197(6) .
N13 O7 1.223(6) .
N13 C44 1.472(6) .
C36 C35 1.381(6) .
C36 H36 0.9500 .
C44 C45 1.424(7) .
C45 C46 1.362(7) .
C46 H46 0.9500 .
C24 H24 0.9500 .
C30 C31 1.380(7) .
C30 H30 0.9500 .
C34 C35 1.368(7) .
C34 H34 0.9500 .
C32 C31 1.395(7) .
C32 H32 0.9500 .
C31 H31 0.9500 .
C35 H35 0.9500 .
C27 C26 1.385(7) .
C27 H27 0.9500 .
C26 H26 0.9500 .
P1 F1 1.566(4) .
P1 F6 1.569(4) .
P1 F3 1.576(4) .
P1 F5 1.577(4) .
P1 F2 1.583(4) .
P1 F4 1.599(4) .
N90 C91 1.153(8) .
C91 C90 1.440(9) .
C90 H90A 0.9800 .
C90 H90B 0.9800 .
C90 H90C 0.9800 .
N91 C92 1.150(10) .
C92 C95 1.423(12) .
C95 H95A 0.9800 .
C95 H95B 0.9800 .
C95 H95C 0.9800 .
C98 C100 1.453(10) .
C98 H98A 0.9800 .
C98 H98B 0.9800 .
C98 H98C 0.9800 .
N93 C100 1.124(9) .

loop_
_geom_torsion_atom_site_label_1
_geom_torsion_atom_site_label_2
_geom_torsion_atom_site_label_3
_geom_torsion_atom_site_label_4
_geom_torsion
_geom_torsion_site_symmetry_1
_geom_torsion_site_symmetry_4
N1 Cu1 N3 C11 60.2(4) . .
N2 Cu1 N3 C11 -45.1(4) . .
N4 Cu1 N3 C11 178.4(4) . .
N1 Cu1 N3 C15 -120.7(3) . .
N2 Cu1 N3 C15 134.0(3) . .
N4 Cu1 N3 C15 -2.5(3) . .
N3 Cu1 N2 C6 139.1(3) . .
N1 Cu1 N2 C6 0.3(3) . .
N4 Cu1 N2 C6 -119.7(3) . .
N3 Cu1 N2 C10 -30.2(4) . .
N1 Cu1 N2 C10 -169.0(4) . .
N4 Cu1 N2 C10 71.1(4) . .
N3 Cu1 N4 C16 5.9(3) . .
N1 Cu1 N4 C16 144.2(3) . .
N2 Cu1 N4 C16 -108.8(3) . .
N3 Cu1 N4 C19 -170.8(4) . .
N1 Cu1 N4 C19 -32.4(4) . .
N2 Cu1 N4 C19 74.5(4) . .
N3 Cu1 N1 C1 66.9(5) . .
N2 Cu1 N1 C1 -175.7(5) . .
N4 Cu1 N1 C1 -37.6(5) . .
N3 Cu1 N1 C5 -122.4(3) . .
N2 Cu1 N1 C5 -5.1(3) . .
N4 Cu1 N1 C5 133.0(3) . .
C18 N5 C17 C16 -4.6(6) . .
C18 N5 C17 C10 171.7(4) . 2_656
C16 N4 C19 C18 -1.2(6) . .
Cu1 N4 C19 C18 175.4(3) . .
C16 N4 C19 C20 -179.5(4) . .
Cu1 N4 C19 C20 -3.0(6) . .
C15 N3 C11 C12 1.6(7) . .
Cu1 N3 C11 C12 -179.3(3) . .
C17 N5 C18 C19 -5.8(6) . .
C17 N5 C18 C23 177.5(4) . .
N4 C19 C18 N5 9.1(6) . .
C20 C19 C18 N5 -172.6(4) . .
N4 C19 C18 C23 -174.3(4) . .
C20 C19 C18 C23 4.1(6) . .
C10 N2 C6 C7 -0.9(7) . .
Cu1 N2 C6 C7 -171.4(4) . .
C10 N2 C6 C5 174.7(4) . .
Cu1 N2 C6 C5 4.2(5) . .
N3 C11 C12 C13 2.5(7) . .
C11 C12 C13 C14 -3.7(7) . .
C15 C14 C13 C12 0.9(7) . .
N4 C19 C20 C21 174.5(4) . .
C18 C19 C20 C21 -3.8(7) . .
C1 N1 C5 C4 1.2(8) . .
Cu1 N1 C5 C4 -170.5(4) . .
C1 N1 C5 C6 -179.6(5) . .
Cu1 N1 C5 C6 8.7(5) . .
N2 C6 C5 N1 -8.7(6) . .
C7 C6 C5 N1 166.9(5) . .
N2 C6 C5 C4 170.5(5) . .
C7 C6 C5 C4 -13.9(8) . .
C11 N3 C15 C14 -4.4(6) . .
Cu1 N3 C15 C14 176.4(3) . .
C11 N3 C15 C16 178.4(4) . .
Cu1 N3 C15 C16 -0.9(5) . .
C13 C14 C15 N3 3.2(7) . .
C13 C14 C15 C16 -179.9(4) . .
C19 N4 C16 C17 -8.9(6) . .
Cu1 N4 C16 C17 174.1(3) . .
C19 N4 C16 C15 169.0(4) . .
Cu1 N4 C16 C15 -8.0(5) . .
N5 C17 C16 N4 12.4(6) . .
C10 C17 C16 N4 -163.3(4) 2_656 .
N5 C17 C16 C15 -165.3(4) . .
C10 C17 C16 C15 19.1(7) 2_656 .
N3 C15 C16 N4 5.9(5) . .
C14 C15 C16 N4 -171.3(4) . .
N3 C15 C16 C17 -176.3(4) . .
C14 C15 C16 C17 6.5(7) . .
C19 C20 C21 C22 0.4(7) . .
C19 C20 C21 N6 176.2(4) . .
C23 C22 C21 C20 2.9(7) . .
N7 C22 C21 C20 -171.1(4) . .
C23 C22 C21 N6 -172.8(4) . .
N7 C22 C21 N6 13.2(7) . .
O1 N6 C21 C20 47.4(6) . .
O2 N6 C21 C20 -131.2(5) . .
O1 N6 C21 C22 -136.7(5) . .
O2 N6 C21 C22 44.6(6) . .
C6 N2 C10 C9 1.4(7) . .
Cu1 N2 C10 C9 170.2(3) . .
C6 N2 C10 C17 -170.6(4) . 2_656
Cu1 N2 C10 C17 -1.8(6) . 2_656
C8 C9 C10 N2 -0.2(7) . .
C8 C9 C10 C17 171.9(4) . 2_656
N1 C5 C4 C3 -1.4(8) . .
C6 C5 C4 C3 179.5(5) . .
C10 C9 C8 C7 -1.7(8) . .
C9 C8 C7 C6 2.2(8) . .
N2 C6 C7 C8 -0.9(8) . .
C5 C6 C7 C8 -176.3(5) . .
C23 C22 N7 O4 32.6(7) . .
C21 C22 N7 O4 -153.3(5) . .
C23 C22 N7 O3 -141.3(5) . .
C21 C22 N7 O3 32.8(7) . .
C5 C4 C3 C2 0.6(9) . .
C21 C22 C23 C18 -2.6(7) . .
N7 C22 C23 C18 171.5(4) . .
N5 C18 C23 C22 175.9(4) . .
C19 C18 C23 C22 -0.8(7) . .
C4 C3 C2 C1 0.2(9) . .
C5 N1 C1 C2 -0.3(8) . .
Cu1 N1 C1 C2 170.0(5) . .
C3 C2 C1 N1 -0.4(10) . .
N8 Cu2 N11 C39 139.3(3) . .
N10 Cu2 N11 C39 5.0(3) . .
N9 Cu2 N11 C39 -116.0(3) . .
N8 Cu2 N11 C42 -39.0(4) . .
N10 Cu2 N11 C42 -173.3(4) . .
N9 Cu2 N11 C42 65.8(4) . .
N10 Cu2 N8 C24 55.8(4) . .
N9 Cu2 N8 C24 178.5(4) . .
N11 Cu2 N8 C24 -49.0(4) . .
N10 Cu2 N8 C28 -126.9(3) . .
N9 Cu2 N8 C28 -4.1(3) . .
N11 Cu2 N8 C28 128.3(3) . .
N8 Cu2 N10 C34 55.8(4) . .
N9 Cu2 N10 C34 -51.3(4) . .
N11 Cu2 N10 C34 176.8(4) . .
N8 Cu2 N10 C38 -123.3(3) . .
N9 Cu2 N10 C38 129.6(3) . .
N11 Cu2 N10 C38 -2.3(3) . .
N8 Cu2 N9 C29 2.1(3) . .
N10 Cu2 N9 C29 137.2(3) . .
N11 Cu2 N9 C29 -119.1(3) . .
N8 Cu2 N9 C33 -171.2(4) . .
N10 Cu2 N9 C33 -36.1(4) . .
N11 Cu2 N9 C33 67.6(4) . .
C34 N10 C38 C37 -2.3(6) . .
Cu2 N10 C38 C37 176.9(3) . .
C34 N10 C38 C39 -179.6(4) . .
Cu2 N10 C38 C39 -0.4(5) . .
C41 N12 C40 C39 -3.8(6) . .
C41 N12 C40 C33 170.4(4) . 2_775
C33 N9 C29 C30 -2.7(6) . .
Cu2 N9 C29 C30 -176.7(4) . .
C33 N9 C29 C28 174.1(4) . .
Cu2 N9 C29 C28 0.1(5) . .
N10 C38 C37 C36 2.1(7) . .
C39 C38 C37 C36 179.2(4) . .
C24 N8 C28 C27 1.7(7) . .
Cu2 N8 C28 C27 -175.9(4) . .
C24 N8 C28 C29 -177.0(4) . .
Cu2 N8 C28 C29 5.3(5) . .
N9 C29 C28 N8 -3.7(6) . .
C30 C29 C28 N8 173.1(4) . .
N9 C29 C28 C27 177.6(4) . .
C30 C29 C28 C27 -5.6(7) . .
C42 N11 C39 C40 -5.8(6) . .
Cu2 N11 C39 C40 175.7(3) . .
C42 N11 C39 C38 171.7(4) . .
Cu2 N11 C39 C38 -6.7(5) . .
N12 C40 C39 N11 9.8(6) . .
C33 C40 C39 N11 -163.5(4) 2_775 .
N12 C40 C39 C38 -167.6(4) . .
C33 C40 C39 C38 19.1(7) 2_775 .
N10 C38 C39 N11 4.7(6) . .
C37 C38 C39 N11 -172.5(4) . .
N10 C38 C39 C40 -177.8(4) . .
C37 C38 C39 C40 4.9(7) . .
C40 N12 C41 C42 -5.6(7) . .
C40 N12 C41 C46 177.7(4) . .
C29 N9 C33 C32 1.9(6) . .
Cu2 N9 C33 C32 175.0(3) . .
C29 N9 C33 C40 -168.8(4) . 2_775
Cu2 N9 C33 C40 4.3(5) . 2_775
C39 N11 C42 C43 179.7(4) . .
Cu2 N11 C42 C43 -2.1(6) . .
C39 N11 C42 C41 -3.1(6) . .
Cu2 N11 C42 C41 175.1(3) . .
C44 C43 C42 N11 175.6(4) . .
C44 C43 C42 C41 -1.6(7) . .
N12 C41 C42 N11 9.3(7) . .
C46 C41 C42 N11 -174.1(4) . .
N12 C41 C42 C43 -173.5(4) . .
C46 C41 C42 C43 3.2(7) . .
C38 C37 C36 C35 -0.7(7) . .
C42 C43 C44 C45 -2.7(7) . .
C42 C43 C44 N13 175.6(4) . .
O8 N13 C44 C43 69.7(6) . .
O7 N13 C44 C43 -106.1(6) . .
O8 N13 C44 C45 -112.1(6) . .
O7 N13 C44 C45 72.2(7) . .
C43 C44 C45 C46 5.6(8) . .
N13 C44 C45 C46 -172.6(5) . .
C43 C44 C45 N14 -172.6(5) . .
N13 C44 C45 N14 9.2(8) . .
O6 N14 C45 C46 -175.1(5) . .
O5 N14 C45 C46 4.7(7) . .
O6 N14 C45 C44 3.2(8) . .
O5 N14 C45 C44 -177.0(5) . .
C44 C45 C46 C41 -4.0(7) . .
N14 C45 C46 C41 174.3(4) . .
N12 C41 C46 C45 176.5(4) . .
C42 C41 C46 C45 -0.3(7) . .
C28 N8 C24 C25 1.1(7) . .
Cu2 N8 C24 C25 178.4(4) . .
C26 C25 C24 N8 -1.9(8) . .
N9 C29 C30 C31 1.0(7) . .
C28 C29 C30 C31 -175.5(4) . .
C38 N10 C34 C35 1.1(7) . .
Cu2 N10 C34 C35 -178.0(4) . .
N9 C33 C32 C31 0.6(7) . .
C40 C33 C32 C31 171.0(4) 2_775 .
C29 C30 C31 C32 1.5(7) . .
C33 C32 C31 C30 -2.2(7) . .
N10 C34 C35 C36 0.3(7) . .
C37 C36 C35 C34 -0.4(7) . .
N8 C28 C27 C26 -3.7(8) . .
C29 C28 C27 C26 174.9(5) . .
C24 C25 C26 C27 -0.2(8) . .
C28 C27 C26 C25 2.9(8) . .

loop_
_platon_squeeze_void_nr
_platon_squeeze_void_average_x
_platon_squeeze_void_average_y
_platon_squeeze_void_average_z
_platon_squeeze_void_volume
_platon_squeeze_void_count_electrons
_platon_squeeze_void_content
1 0.000 0.500 0.500 136 49 ' '
